data_7117587
loop_
_publ_author_name
'Liu, Liu'
'Ruiz, David A.'
'Dahcheh, Fatme'
'Bertrand, Guy'

_publ_section_title
;
 Isolation of a Lewis base stabilized parent phosphenium (PH2(+)) and
 related species.
;
_journal_issue 64
_journal_name_full 'Chemical communications (Cambridge, England)'
_journal_page_first 12732
_journal_page_last 12735
_journal_paper_doi 10.1039/c5cc05241f
_journal_volume 51
_journal_year 2015
_chemical_formula_sum 'C88 H72 B F4 N2 P'
_chemical_formula_weight 1275.26
_space_group_IT_number 2
_symmetry_cell_setting triclinic
_symmetry_space_group_name_Hall '-P 1'
_symmetry_space_group_name_H-M 'P -1'
_atom_sites_solution_hydrogens geom
_atom_sites_solution_primary direct
_atom_sites_solution_secondary difmap
_audit_creation_method SHELXL-97
_audit_update_record
;
2015-06-02 deposited with the CCDC.
2015-07-08 downloaded from the CCDC.
;
_cell_angle_alpha 74.147(2)
_cell_angle_beta 78.554(2)
_cell_angle_gamma 81.404(2)
_cell_formula_units_Z 2
_cell_length_a 13.7202(8)
_cell_length_b 16.4329(11)
_cell_length_c 19.0854(12)
_cell_measurement_reflns_used 9852
_cell_measurement_temperature 100(2)
_cell_measurement_theta_max 25.32
_cell_measurement_theta_min 2.34
_cell_volume 4036.3(4)
_computing_cell_refinement 'Bruker SAINT'
_computing_data_collection 'Bruker APEX2'
_computing_data_reduction 'Bruker SAINT'
_computing_molecular_graphics 'Bruker SHELXTL'
_computing_publication_material 'Bruker SHELXTL'
_computing_structure_refinement 'SHELXL-97 (Sheldrick, 2008)'
_computing_structure_solution 'SHELXS-97 (Sheldrick, 2008)'
_diffrn_ambient_temperature 100(2)
_diffrn_measured_fraction_theta_full 1.000
_diffrn_measured_fraction_theta_max 1.000
_diffrn_measurement_device_type 'Bruker APEX-II CCD'
_diffrn_measurement_method '\f and \w scans'
_diffrn_radiation_monochromator graphite
_diffrn_radiation_source 'fine-focus sealed tube'
_diffrn_radiation_type MoK\a
_diffrn_radiation_wavelength 0.71073
_diffrn_reflns_av_R_equivalents 0.0527
_diffrn_reflns_av_sigmaI/netI 0.0444
_diffrn_reflns_limit_h_max 16
_diffrn_reflns_limit_h_min -16
_diffrn_reflns_limit_k_max 19
_diffrn_reflns_limit_k_min -19
_diffrn_reflns_limit_l_max 21
_diffrn_reflns_limit_l_min -22
_diffrn_reflns_number 76788
_diffrn_reflns_theta_full 25.00
_diffrn_reflns_theta_max 25.00
_diffrn_reflns_theta_min 1.12
_exptl_absorpt_coefficient_mu 0.085
_exptl_absorpt_correction_T_max 0.7452
_exptl_absorpt_correction_T_min 0.6725
_exptl_absorpt_correction_type multi-scan
_exptl_absorpt_process_details sadabs
_exptl_crystal_colour colourless
_exptl_crystal_density_diffrn 1.049
_exptl_crystal_density_method 'not measured'
_exptl_crystal_description block
_exptl_crystal_F_000 1340
_exptl_crystal_size_max 0.11
_exptl_crystal_size_mid 0.08
_exptl_crystal_size_min 0.05
_platon_squeeze_details
;PROBLEM: VERY LARGE Solvent Accessible VOID(S) in Structure   ! 
RESPONSE: During the 
refinement of the structure, electron density peaks were located 
that were believed to be highly disordered 
solvent molecules (possibly tetrahydrofuran). Attempts 
made to model the solvent molecule were not successful. 
The SQUEEZE option in PLATON (Spek, 2009) indicated there was a 
large solvent cavity 921.1 Ang^3. In the final cycles of refinement, 
this contribution (325) to the 
electron density was removed from the observed data. The 
density, the F(000) value, the molecular weight and the formula are 
given without taking into account the results obtained with the 
SQUEEZE option PLATON (Spek, 2009). Similar treatments of disordered 
solvent molecules were carried out by St\"ahler et al. (2001), 
Cox et al. (2003), Mohamed et al. (2003) and Athimoolam et al. (2005). 
References: 
  
Spek, A. L. (2009). Acta Cryst. D65, 148--155.
  
Athimoolam, S., Kumar, J., Ramakrishnan, V. & Rajaram, R.K. (2005). 
Acta Cryst. E61, m2014-m2017. 
  
Cox, J.P., Kumarasammy, Y., Nahar, L., Sarkar D.S. & Shoeb, M. 
(2003). Acta Cryst. E59, o975-o977. 
  
Mohamed, A.A., Krause Bauer, A.J., Bruce, E.A. & Bruce M.R.M. 
(2003). Acta Cryst. C59, m84-m86. 
  
Stahler, R., Nather, C. & Bensch, W. (2001). Acta Cryst. 
C57, 26-27.
;
_refine_diff_density_max 0.944
_refine_diff_density_min -0.651
_refine_diff_density_rms 0.058
_refine_ls_extinction_method none
_refine_ls_goodness_of_fit_ref 1.072
_refine_ls_hydrogen_treatment mixed
_refine_ls_matrix_type full
_refine_ls_number_parameters 869
_refine_ls_number_reflns 14228
_refine_ls_number_restraints 0
_refine_ls_restrained_S_all 1.072
_refine_ls_R_factor_all 0.0727
_refine_ls_R_factor_gt 0.0559
_refine_ls_shift/su_max 0.001
_refine_ls_shift/su_mean 0.000
_refine_ls_structure_factor_coef Fsqd
_refine_ls_weighting_details 'calc w=1/[\s^2^(Fo^2^)+(0.0718P)^2^+2.4083P] where P=(Fo^2^+2Fc^2^)/3'
_refine_ls_weighting_scheme calc
_refine_ls_wR_factor_gt 0.1420
_refine_ls_wR_factor_ref 0.1498
_reflns_number_gt 10958
_reflns_number_total 14228
_reflns_threshold_expression >2sigma(I)
_cod_data_source_file c5cc05241f2.cif
_cod_data_source_block compound2a
_cod_depositor_comments
;
The following automatic conversions were performed:

'_symmetry_cell_setting' value 'Triclinic' changed to 'triclinic'
according to
/usr/data/users/saulius/crontab/automatic-downloads/current/RSC/lib/dictionaries/cif_core.dic
dictionary named 'cif_core.dic' version 2.4.2 from 2011-04-26.

Automatic conversion script
Id: cif_fix_values 3271 2015-04-21 07:52:19Z andrius 
;
_cod_original_sg_symbol_H-M P-1
_cod_database_code 7117587
_platon_squeeze_void_probe_radius 1.20

loop_
_symmetry_equiv_pos_as_xyz
'x, y, z'
'-x, -y, -z'

loop_
_atom_site_label
_atom_site_type_symbol
_atom_site_fract_x
_atom_site_fract_y
_atom_site_fract_z
_atom_site_U_iso_or_equiv
_atom_site_adp_type
_atom_site_occupancy
_atom_site_symmetry_multiplicity
_atom_site_calc_flag
_atom_site_refinement_flags
P1 P 0.69371(4) 0.61407(3) 0.14401(3) 0.01493(13) Uani 1 1 d .
N2 N 0.64550(12) 0.65861(10) 0.28106(9) 0.0133(4) Uani 1 1 d .
N3 N 0.67928(12) 0.76855(10) 0.19076(9) 0.0136(4) Uani 1 1 d .
F4 F 0.60155(16) 0.22774(11) 0.25593(9) 0.0670(6) Uani 1 1 d .
C5 C 0.63966(15) 0.84260(12) 0.06821(11) 0.0145(4) Uani 1 1 d .
C6 C 0.68377(14) 0.68228(13) 0.20799(11) 0.0130(4) Uani 1 1 d .
C7 C 0.90693(15) 0.55173(13) 0.14856(11) 0.0165(4) Uani 1 1 d .
C8 C 0.52497(15) 0.55272(13) 0.33471(11) 0.0145(4) Uani 1 1 d .
C9 C 0.49731(15) 0.48124(13) 0.38952(11) 0.0163(4) Uani 1 1 d .
H9A H 0.4320 0.4650 0.3954 0.020 Uiso 1 1 calc R
C67 C 0.62091(15) 0.57542(13) 0.32800(11) 0.0147(4) Uani 1 1 d .
C68 C 0.61742(15) 0.72989(13) 0.30862(12) 0.0172(5) Uani 1 1 d .
H68A H 0.5889 0.7304 0.3581 0.021 Uiso 1 1 calc R
C69 C 0.48016(15) 0.81907(13) 0.02985(11) 0.0161(4) Uani 1 1 d .
C70 C 0.82573(15) 0.57820(13) 0.09968(11) 0.0158(4) Uani 1 1 d .
C71 C 0.66826(15) 0.89345(13) -0.00172(11) 0.0158(4) Uani 1 1 d .
H71A H 0.6241 0.9058 -0.0367 0.019 Uiso 1 1 calc R
C72 C 0.86156(15) 0.64626(13) 0.02921(11) 0.0165(4) Uani 1 1 d .
C73 C 0.56210(16) 0.43252(13) 0.43630(11) 0.0175(5) Uani 1 1 d .
C74 C 0.70788(15) 0.82380(12) 0.11784(11) 0.0139(4) Uani 1 1 d .
C75 C 0.45765(15) 0.55305(13) 0.22030(11) 0.0166(5) Uani 1 1 d .
C76 C 0.63793(15) 0.79796(14) 0.25254(11) 0.0167(4) Uani 1 1 d .
H76A H 0.6262 0.8557 0.2548 0.020 Uiso 1 1 calc R
C77 C 0.79653(15) 0.50181(13) 0.07800(12) 0.0167(4) Uani 1 1 d .
C78 C 0.53238(15) 0.81715(13) 0.09412(11) 0.0155(4) Uani 1 1 d .
H78A H 0.5375 0.7569 0.1243 0.019 Uiso 1 1 calc R
C79 C 0.79700(15) 0.86177(13) 0.10236(12) 0.0159(4) Uani 1 1 d .
C80 C 0.68964(15) 0.52727(13) 0.37229(11) 0.0168(5) Uani 1 1 d .
C81 C 0.76205(15) 0.43129(13) 0.13280(12) 0.0193(5) Uani 1 1 d .
H81A H 0.7585 0.4299 0.1833 0.023 Uiso 1 1 calc R
C82 C 0.47365(15) 0.87100(13) 0.14546(11) 0.0163(4) Uani 1 1 d .
C83 C 0.45361(15) 0.59899(13) 0.28087(11) 0.0157(4) Uani 1 1 d .
H83A H 0.4777 0.6560 0.2558 0.019 Uiso 1 1 calc R
C84 C 0.93325(15) 0.61043(14) 0.18060(12) 0.0182(5) Uani 1 1 d .
H84A H 0.8939 0.6635 0.1783 0.022 Uiso 1 1 calc R
C85 C 0.39343(15) 0.83975(14) 0.19836(11) 0.0181(5) Uani 1 1 d .
H85A H 0.3743 0.7855 0.2015 0.022 Uiso 1 1 calc R
C86 C 0.34771(15) 0.61505(14) 0.32088(11) 0.0181(5) Uani 1 1 d .
C87 C 0.40100(16) 0.87848(14) 0.00997(12) 0.0192(5) Uani 1 1 d .
H87A H 0.3762 0.9192 0.0379 0.023 Uiso 1 1 calc R
C88 C 0.79460(16) 0.69839(14) -0.01373(12) 0.0205(5) Uani 1 1 d .
H88A H 0.7249 0.6978 0.0042 0.025 Uiso 1 1 calc R
C89 C 0.99590(16) 0.70275(14) -0.06657(12) 0.0209(5) Uani 1 1 d .
H89A H 1.0655 0.7043 -0.0844 0.025 Uiso 1 1 calc R
C90 C 0.42753(16) 0.59947(15) 0.15398(12) 0.0212(5) Uani 1 1 d .
H90A H 0.4057 0.6583 0.1475 0.025 Uiso 1 1 calc R
C91 C 0.87128(16) 0.47386(14) 0.37939(12) 0.0210(5) Uani 1 1 d .
C92 C 0.49823(16) 0.95158(14) 0.14113(12) 0.0209(5) Uani 1 1 d .
H92A H 0.5518 0.9745 0.1047 0.025 Uiso 1 1 calc R
C10 C 0.82086(15) 0.91277(13) 0.03095(12) 0.0176(5) Uani 1 1 d .
H10A H 0.8813 0.9390 0.0182 0.021 Uiso 1 1 calc R
C11 C 0.80367(15) 0.50065(14) 0.00423(12) 0.0196(5) Uani 1 1 d .
H11A H 0.8278 0.5473 -0.0339 0.023 Uiso 1 1 calc R
C12 C 0.96350(16) 0.64958(14) 0.00208(12) 0.0190(5) Uani 1 1 d .
H12A H 1.0110 0.6154 0.0306 0.023 Uiso 1 1 calc R
C13 C 0.65782(16) 0.45613(14) 0.42635(11) 0.0186(5) Uani 1 1 d .
H13A H 0.7030 0.4227 0.4574 0.022 Uiso 1 1 calc R
C14 C 0.97095(15) 0.82635(13) 0.14420(12) 0.0171(5) Uani 1 1 d .
C15 C 0.85069(16) 0.94662(14) 0.17539(13) 0.0220(5) Uani 1 1 d .
C16 C 1.01675(16) 0.80555(14) 0.07915(13) 0.0217(5) Uani 1 1 d .
H16A H 0.9783 0.8090 0.0420 0.026 Uiso 1 1 calc R
C17 C 0.96591(16) 0.47456(14) 0.15325(12) 0.0216(5) Uani 1 1 d .
H17A H 0.9497 0.4337 0.1317 0.026 Uiso 1 1 calc R
C18 C 0.79833(15) 0.61971(14) 0.40205(12) 0.0210(5) Uani 1 1 d .
C19 C 0.48883(16) 0.46692(14) 0.22842(12) 0.0218(5) Uani 1 1 d .
H19A H 0.5103 0.4340 0.2730 0.026 Uiso 1 1 calc R
C41 C 0.79554(15) 0.55199(14) 0.36209(12) 0.0198(5) Uani 1 1 d .
H41A H 0.8141 0.5792 0.3083 0.024 Uiso 1 1 calc R
C42 C 0.86063(15) 0.85818(13) 0.16075(11) 0.0162(4) Uani 1 1 d .
H42A H 0.8311 0.8188 0.2075 0.019 Uiso 1 1 calc R
C43 C 0.76044(15) 0.92700(13) -0.02224(11) 0.0165(4) Uani 1 1 d .
C44 C 0.94429(16) 0.47003(15) 0.42124(12) 0.0249(5) Uani 1 1 d .
H44A H 0.9467 0.5162 0.4417 0.030 Uiso 1 1 calc R
C45 C 0.34106(17) 0.88698(15) 0.24666(13) 0.0256(5) Uani 1 1 d .
H45A H 0.2869 0.8645 0.2827 0.031 Uiso 1 1 calc R
C46 C 0.35714(17) 0.87954(14) -0.05006(12) 0.0228(5) Uani 1 1 d .
H46A H 0.3022 0.9202 -0.0621 0.027 Uiso 1 1 calc R
C47 C 0.92861(17) 0.75315(14) -0.10913(12) 0.0239(5) Uani 1 1 d .
H47A H 0.9515 0.7886 -0.1562 0.029 Uiso 1 1 calc R
C48 C 0.79357(17) 0.97931(14) -0.09911(12) 0.0228(5) Uani 1 1 d .
H48A H 0.8599 0.9968 -0.1025 0.034 Uiso 1 1 calc R
H48B H 0.7458 1.0298 -0.1104 0.034 Uiso 1 1 calc R
H48C H 0.7966 0.9453 -0.1346 0.034 Uiso 1 1 calc R
C49 C 1.02954(17) 0.81794(14) 0.19890(13) 0.0240(5) Uani 1 1 d .
H49A H 0.9992 0.8312 0.2442 0.029 Uiso 1 1 calc R
C50 C 0.82705(17) 0.75143(15) -0.08225(12) 0.0254(5) Uani 1 1 d .
H50A H 0.7798 0.7865 -0.1106 0.031 Uiso 1 1 calc R
C51 C 0.73315(16) 0.36368(14) 0.11452(13) 0.0238(5) Uani 1 1 d .
H51A H 0.7093 0.3167 0.1523 0.029 Uiso 1 1 calc R
C52 C 0.44549(18) 0.99910(15) 0.18933(13) 0.0274(5) Uani 1 1 d .
H52A H 0.4632 1.0540 0.1857 0.033 Uiso 1 1 calc R
C53 C 0.77596(16) 0.43230(15) -0.01391(13) 0.0240(5) Uani 1 1 d .
H53A H 0.7824 0.4320 -0.0643 0.029 Uiso 1 1 calc R
C54 C 0.39264(17) 0.82228(15) -0.09206(13) 0.0252(5) Uani 1 1 d .
H54A H 0.3642 0.8244 -0.1341 0.030 Uiso 1 1 calc R
C55 C 0.52948(17) 0.35567(14) 0.49485(12) 0.0230(5) Uani 1 1 d .
H55A H 0.5846 0.3288 0.5218 0.035 Uiso 1 1 calc R
H55B H 0.5105 0.3152 0.4718 0.035 Uiso 1 1 calc R
H55C H 0.4720 0.3727 0.5293 0.035 Uiso 1 1 calc R
C56 C 0.42888(17) 0.56151(16) 0.09750(13) 0.0276(5) Uani 1 1 d .
H56A H 0.4089 0.5945 0.0525 0.033 Uiso 1 1 calc R
C57 C 0.48884(18) 0.42864(16) 0.17175(13) 0.0279(5) Uani 1 1 d .
H57A H 0.5094 0.3696 0.1782 0.034 Uiso 1 1 calc R
C58 C 0.32564(17) 0.68115(15) 0.35572(12) 0.0247(5) Uani 1 1 d .
H58A H 0.3769 0.7149 0.3543 0.030 Uiso 1 1 calc R
C59 C 0.36691(18) 0.96605(16) 0.24276(13) 0.0281(5) Uani 1 1 d .
H59A H 0.3314 0.9978 0.2763 0.034 Uiso 1 1 calc R
C60 C 0.51268(16) 0.75913(14) -0.01135(13) 0.0232(5) Uani 1 1 d .
H60A H 0.5646 0.7160 0.0025 0.028 Uiso 1 1 calc R
C61 C 0.27182(16) 0.56636(16) 0.32393(13) 0.0270(5) Uani 1 1 d .
H61A H 0.2853 0.5207 0.3006 0.032 Uiso 1 1 calc R
C62 C 1.01613(16) 0.59234(15) 0.21579(12) 0.0232(5) Uani 1 1 d .
H62A H 1.0334 0.6332 0.2369 0.028 Uiso 1 1 calc R
C63 C 1.11892(17) 0.77952(15) 0.06765(14) 0.0298(6) Uani 1 1 d .
H63A H 1.1498 0.7666 0.0223 0.036 Uiso 1 1 calc R
C64 C 0.45916(19) 0.47593(16) 0.10616(13) 0.0301(6) Uani 1 1 d .
H64A H 0.4596 0.4497 0.0674 0.036 Uiso 1 1 calc R
C65 C 1.04836(17) 0.45637(15) 0.18909(13) 0.0251(5) Uani 1 1 d .
H65A H 1.0875 0.4031 0.1921 0.030 Uiso 1 1 calc R
C66 C 0.73910(16) 0.36459(15) 0.04073(13) 0.0247(5) Uani 1 1 d .
H66A H 0.7179 0.3188 0.0280 0.030 Uiso 1 1 calc R
C20 C 0.47044(17) 0.76147(15) -0.07219(13) 0.0264(5) Uani 1 1 d .
H20A H 0.4951 0.7211 -0.1005 0.032 Uiso 1 1 calc R
C21 C 1.07378(17) 0.51484(15) 0.22021(12) 0.0255(5) Uani 1 1 d .
H21A H 1.1303 0.5022 0.2445 0.031 Uiso 1 1 calc R
C22 C 1.01414(18) 0.39919(17) 0.43359(14) 0.0319(6) Uani 1 1 d .
H22A H 1.0644 0.3976 0.4619 0.038 Uiso 1 1 calc R
C23 C 0.85283(18) 0.68880(15) 0.36764(14) 0.0291(6) Uani 1 1 d .
H23A H 0.8905 0.6922 0.3196 0.035 Uiso 1 1 calc R
C24 C 0.74548(17) 0.61532(17) 0.47315(13) 0.0294(6) Uani 1 1 d .
H24A H 0.7097 0.5676 0.4984 0.035 Uiso 1 1 calc R
C25 C 1.13010(17) 0.79079(15) 0.18799(14) 0.0282(6) Uani 1 1 d .
H25A H 1.1683 0.7847 0.2259 0.034 Uiso 1 1 calc R
C26 C 0.86920(18) 0.40525(16) 0.35021(13) 0.0297(6) Uani 1 1 d .
H26A H 0.8199 0.4072 0.3210 0.036 Uiso 1 1 calc R
C27 C 0.8531(2) 0.75263(16) 0.40206(15) 0.0356(6) Uani 1 1 d .
H27A H 0.8914 0.7991 0.3779 0.043 Uiso 1 1 calc R
C28 C 1.17538(17) 0.77249(15) 0.12175(14) 0.0306(6) Uani 1 1 d .
H28A H 1.2450 0.7552 0.1135 0.037 Uiso 1 1 calc R
C29 C 1.01089(19) 0.33156(17) 0.40506(14) 0.0347(6) Uani 1 1 d .
H29A H 1.0584 0.2831 0.4139 0.042 Uiso 1 1 calc R
C40 C 0.93782(19) 0.33445(17) 0.36323(15) 0.0358(6) Uani 1 1 d .
H40A H 0.9350 0.2878 0.3436 0.043 Uiso 1 1 calc R
C39 C 0.7980(2) 0.74905(17) 0.47151(16) 0.0378(7) Uani 1 1 d .
H39A H 0.7965 0.7937 0.4946 0.045 Uiso 1 1 calc R
C38 C 0.9053(2) 1.01028(15) 0.12784(14) 0.0328(6) Uani 1 1 d .
H38A H 0.9516 0.9980 0.0870 0.039 Uiso 1 1 calc R
C37 C 0.23050(19) 0.69876(17) 0.39241(14) 0.0350(6) Uani 1 1 d .
H37A H 0.2167 0.7443 0.4158 0.042 Uiso 1 1 calc R
C36 C 0.78646(19) 0.96533(19) 0.23571(16) 0.0400(7) Uani 1 1 d .
H36A H 0.7499 0.9222 0.2698 0.048 Uiso 1 1 calc R
C35 C 0.17640(18) 0.58390(18) 0.36081(14) 0.0351(6) Uani 1 1 d .
H35A H 0.1250 0.5502 0.3626 0.042 Uiso 1 1 calc R
C34 C 0.74466(19) 0.67970(18) 0.50731(15) 0.0377(6) Uani 1 1 d .
H34A H 0.7075 0.6764 0.5554 0.045 Uiso 1 1 calc R
C33 C 0.15560(19) 0.65001(19) 0.39492(14) 0.0380(7) Uani 1 1 d .
H33A H 0.0901 0.6619 0.4200 0.046 Uiso 1 1 calc R
F1 F 0.6517(4) 0.16843(19) 0.36308(16) 0.1758(19) Uani 1 1 d .
C32 C 0.8936(3) 1.09132(17) 0.13875(19) 0.0510(9) Uani 1 1 d .
H32A H 0.9310 1.1342 0.1051 0.061 Uiso 1 1 calc R
F2 F 0.5348(3) 0.2739(2) 0.35682(15) 0.1387(12) Uani 1 1 d .
C31 C 0.7745(2) 1.0468(2) 0.2473(2) 0.0619(10) Uani 1 1 d .
H31A H 0.7298 1.0591 0.2888 0.074 Uiso 1 1 calc R
F3 F 0.6816(3) 0.3062(3) 0.29864(15) 0.1677(18) Uani 1 1 d .
C30 C 0.8283(3) 1.1098(2) 0.1977(2) 0.0626(11) Uani 1 1 d .
H30A H 0.8197 1.1657 0.2047 0.075 Uiso 1 1 calc R
B1 B 0.6271(5) 0.2430(3) 0.3172(2) 0.0772(16) Uani 1 1 d .
H1 H 0.6797(15) 0.5514(13) 0.1965(11) 0.011(5) Uiso 1 1 d .

loop_
_atom_site_aniso_label
_atom_site_aniso_U_11
_atom_site_aniso_U_22
_atom_site_aniso_U_33
_atom_site_aniso_U_23
_atom_site_aniso_U_13
_atom_site_aniso_U_12
P1 0.0137(3) 0.0156(3) 0.0151(3) -0.0031(2) -0.0014(2) -0.0033(2)
N2 0.0125(8) 0.0135(9) 0.0141(9) -0.0010(7) -0.0047(7) -0.0031(7)
N3 0.0128(8) 0.0129(9) 0.0144(9) -0.0016(7) -0.0025(7) -0.0026(7)
F4 0.1108(16) 0.0439(11) 0.0397(10) -0.0142(8) 0.0094(10) -0.0097(10)
C5 0.0148(10) 0.0102(10) 0.0179(11) -0.0016(8) -0.0035(8) -0.0015(8)
C6 0.0097(10) 0.0135(10) 0.0148(10) -0.0006(8) -0.0035(8) -0.0019(8)
C7 0.0128(10) 0.0188(11) 0.0150(10) -0.0003(9) 0.0005(8) -0.0038(9)
C8 0.0171(10) 0.0150(11) 0.0119(10) -0.0029(8) -0.0036(8) -0.0023(8)
C9 0.0154(10) 0.0211(11) 0.0139(10) -0.0042(9) -0.0018(8) -0.0075(9)
C67 0.0167(11) 0.0150(11) 0.0107(10) 0.0003(8) -0.0004(8) -0.0050(8)
C68 0.0164(11) 0.0208(12) 0.0151(11) -0.0045(9) -0.0026(8) -0.0046(9)
C69 0.0118(10) 0.0167(11) 0.0179(11) 0.0012(9) -0.0027(8) -0.0060(8)
C70 0.0147(10) 0.0159(11) 0.0159(11) -0.0035(9) -0.0006(8) -0.0019(8)
C71 0.0179(11) 0.0129(11) 0.0169(11) -0.0027(8) -0.0056(9) -0.0006(8)
C72 0.0172(11) 0.0154(11) 0.0176(11) -0.0047(9) -0.0017(9) -0.0041(9)
C73 0.0222(11) 0.0180(11) 0.0115(10) -0.0011(9) -0.0029(9) -0.0043(9)
C74 0.0169(10) 0.0102(10) 0.0131(10) -0.0002(8) -0.0019(8) -0.0023(8)
C75 0.0140(10) 0.0199(11) 0.0163(11) -0.0015(9) -0.0038(8) -0.0068(9)
C76 0.0151(10) 0.0163(11) 0.0203(11) -0.0062(9) -0.0035(9) -0.0028(9)
C77 0.0124(10) 0.0167(11) 0.0205(11) -0.0051(9) -0.0024(8) 0.0004(8)
C78 0.0134(10) 0.0110(10) 0.0202(11) 0.0003(8) -0.0034(8) -0.0022(8)
C79 0.0147(10) 0.0116(10) 0.0215(11) -0.0050(9) -0.0030(9) -0.0004(8)
C80 0.0162(11) 0.0196(11) 0.0140(10) -0.0025(9) -0.0031(8) -0.0025(9)
C81 0.0172(11) 0.0170(11) 0.0216(12) -0.0040(9) -0.0016(9) 0.0013(9)
C82 0.0132(10) 0.0172(11) 0.0168(11) 0.0013(9) -0.0068(8) -0.0006(8)
C83 0.0152(10) 0.0150(11) 0.0155(11) 0.0008(8) -0.0044(8) -0.0037(8)
C84 0.0149(11) 0.0173(11) 0.0204(11) -0.0026(9) -0.0006(9) -0.0032(9)
C85 0.0169(11) 0.0187(11) 0.0178(11) 0.0000(9) -0.0056(9) -0.0034(9)
C86 0.0176(11) 0.0205(12) 0.0124(10) 0.0033(9) -0.0055(8) 0.0000(9)
C87 0.0190(11) 0.0154(11) 0.0228(12) -0.0023(9) -0.0054(9) -0.0027(9)
C88 0.0165(11) 0.0219(12) 0.0197(11) -0.0015(9) -0.0011(9) -0.0009(9)
C89 0.0182(11) 0.0203(12) 0.0236(12) -0.0060(10) 0.0023(9) -0.0069(9)
C90 0.0185(11) 0.0229(12) 0.0217(12) -0.0002(10) -0.0078(9) -0.0048(9)
C91 0.0161(11) 0.0264(13) 0.0159(11) 0.0013(9) 0.0008(9) -0.0046(9)
C92 0.0189(11) 0.0188(12) 0.0226(12) -0.0022(9) -0.0019(9) -0.0022(9)
C10 0.0138(10) 0.0133(11) 0.0234(12) 0.0004(9) -0.0025(9) -0.0046(8)
C11 0.0149(11) 0.0224(12) 0.0212(12) -0.0045(9) -0.0024(9) -0.0039(9)
C12 0.0180(11) 0.0186(11) 0.0208(11) -0.0059(9) -0.0021(9) -0.0027(9)
C13 0.0185(11) 0.0210(12) 0.0147(11) 0.0004(9) -0.0066(9) -0.0012(9)
C14 0.0162(11) 0.0111(10) 0.0215(11) 0.0020(9) -0.0039(9) -0.0041(8)
C15 0.0216(12) 0.0190(12) 0.0296(13) -0.0074(10) -0.0146(10) 0.0008(9)
C16 0.0210(11) 0.0182(12) 0.0259(12) -0.0017(9) -0.0088(10) -0.0020(9)
C17 0.0209(12) 0.0213(12) 0.0229(12) -0.0055(10) -0.0048(9) -0.0016(9)
C18 0.0147(11) 0.0249(12) 0.0229(12) -0.0010(10) -0.0107(9) 0.0004(9)
C19 0.0229(12) 0.0224(12) 0.0203(12) -0.0021(9) -0.0081(9) -0.0022(9)
C41 0.0150(11) 0.0250(12) 0.0164(11) 0.0029(9) -0.0047(9) -0.0049(9)
C42 0.0157(10) 0.0134(11) 0.0187(11) -0.0007(9) -0.0032(8) -0.0045(8)
C43 0.0182(11) 0.0101(10) 0.0192(11) -0.0023(9) -0.0016(9) 0.0000(8)
C44 0.0173(11) 0.0304(13) 0.0245(12) -0.0003(10) -0.0052(9) -0.0050(10)
C45 0.0242(12) 0.0273(13) 0.0212(12) -0.0009(10) -0.0011(10) -0.0032(10)
C46 0.0217(12) 0.0185(12) 0.0264(12) 0.0026(10) -0.0099(10) -0.0041(9)
C47 0.0303(13) 0.0182(12) 0.0201(12) -0.0014(9) 0.0014(10) -0.0069(10)
C48 0.0217(12) 0.0199(12) 0.0221(12) 0.0039(9) -0.0039(9) -0.0042(9)
C49 0.0240(12) 0.0230(12) 0.0251(12) -0.0011(10) -0.0081(10) -0.0071(10)
C50 0.0265(12) 0.0244(13) 0.0209(12) -0.0002(10) -0.0044(10) 0.0016(10)
C51 0.0167(11) 0.0178(12) 0.0352(14) -0.0059(10) -0.0017(10) -0.0010(9)
C52 0.0311(13) 0.0197(12) 0.0326(14) -0.0074(10) -0.0058(11) -0.0036(10)
C53 0.0188(11) 0.0298(13) 0.0268(13) -0.0127(10) -0.0044(10) -0.0020(10)
C54 0.0276(12) 0.0259(13) 0.0239(12) 0.0000(10) -0.0095(10) -0.0134(10)
C55 0.0245(12) 0.0223(12) 0.0192(12) 0.0034(9) -0.0054(9) -0.0069(10)
C56 0.0288(13) 0.0347(14) 0.0206(12) -0.0017(10) -0.0110(10) -0.0084(11)
C57 0.0330(13) 0.0249(13) 0.0282(13) -0.0097(11) -0.0068(11) -0.0017(11)
C58 0.0237(12) 0.0270(13) 0.0198(12) -0.0008(10) -0.0041(9) -0.0008(10)
C59 0.0298(13) 0.0301(14) 0.0236(13) -0.0099(10) -0.0015(10) 0.0013(11)
C60 0.0161(11) 0.0226(12) 0.0323(13) -0.0078(10) -0.0076(10) -0.0002(9)
C61 0.0196(12) 0.0346(14) 0.0250(13) -0.0038(11) -0.0023(10) -0.0065(10)
C62 0.0190(11) 0.0284(13) 0.0230(12) -0.0052(10) -0.0036(9) -0.0071(10)
C63 0.0227(12) 0.0301(14) 0.0332(14) -0.0077(11) -0.0013(10) 0.0025(10)
C64 0.0369(14) 0.0349(15) 0.0230(13) -0.0117(11) -0.0068(11) -0.0065(11)
C65 0.0216(12) 0.0244(13) 0.0266(13) -0.0034(10) -0.0058(10) 0.0025(10)
C66 0.0179(11) 0.0240(13) 0.0361(14) -0.0140(11) -0.0038(10) -0.0037(10)
C20 0.0257(13) 0.0289(13) 0.0304(13) -0.0147(11) -0.0061(10) -0.0050(10)
C21 0.0189(11) 0.0329(14) 0.0226(12) -0.0012(10) -0.0065(9) -0.0022(10)
C22 0.0202(12) 0.0399(15) 0.0320(14) -0.0009(12) -0.0089(10) -0.0010(11)
C23 0.0274(13) 0.0268(13) 0.0305(14) 0.0017(11) -0.0091(11) -0.0060(11)
C24 0.0232(12) 0.0397(15) 0.0270(13) -0.0061(11) -0.0073(10) -0.0090(11)
C25 0.0212(12) 0.0270(13) 0.0369(14) -0.0009(11) -0.0137(11) -0.0053(10)
C26 0.0253(13) 0.0377(15) 0.0259(13) -0.0074(11) -0.0065(10) -0.0006(11)
C27 0.0411(15) 0.0246(14) 0.0413(16) -0.0015(12) -0.0127(13) -0.0087(12)
C28 0.0165(12) 0.0277(14) 0.0427(15) -0.0007(11) -0.0060(11) -0.0011(10)
C29 0.0280(13) 0.0354(15) 0.0332(14) -0.0015(12) -0.0059(11) 0.0080(11)
C40 0.0367(15) 0.0334(15) 0.0379(15) -0.0125(12) -0.0068(12) 0.0025(12)
C39 0.0376(15) 0.0324(15) 0.0520(18) -0.0182(13) -0.0208(13) 0.0021(12)
C38 0.0483(16) 0.0202(13) 0.0335(14) 0.0003(11) -0.0180(12) -0.0130(11)
C37 0.0356(15) 0.0362(15) 0.0255(13) -0.0051(11) 0.0023(11) 0.0056(12)
C36 0.0279(14) 0.0486(17) 0.0565(18) -0.0345(15) -0.0029(13) -0.0100(12)
C35 0.0180(12) 0.0506(17) 0.0316(14) -0.0003(13) -0.0020(10) -0.0100(12)
C34 0.0292(14) 0.0530(18) 0.0363(15) -0.0191(13) -0.0056(12) -0.0060(13)
C33 0.0212(13) 0.0537(18) 0.0247(13) 0.0041(13) 0.0052(10) 0.0031(12)
F1 0.332(5) 0.097(2) 0.0763(18) -0.0196(16) -0.075(3) 0.099(3)
C32 0.080(2) 0.0196(14) 0.065(2) -0.0050(14) -0.0459(19) -0.0089(15)
F2 0.207(3) 0.127(2) 0.0851(19) -0.0690(18) 0.017(2) 0.001(2)
C31 0.0385(17) 0.071(2) 0.103(3) -0.069(2) -0.0184(18) 0.0065(17)
F3 0.219(4) 0.246(4) 0.0675(18) -0.002(2) -0.049(2) -0.149(4)
C30 0.069(2) 0.0296(17) 0.116(3) -0.040(2) -0.061(2) 0.0147(17)
B1 0.160(5) 0.034(2) 0.029(2) -0.0091(16) -0.016(3) 0.021(3)

loop_
_atom_type_symbol
_atom_type_description
_atom_type_scat_dispersion_real
_atom_type_scat_dispersion_imag
_atom_type_scat_source
C C 0.0033 0.0016 'International Tables Vol C Tables 4.2.6.8 and 6.1.1.4'
B B 0.0013 0.0007 'International Tables Vol C Tables 4.2.6.8 and 6.1.1.4'
P P 0.1023 0.0942 'International Tables Vol C Tables 4.2.6.8 and 6.1.1.4'
N N 0.0061 0.0033 'International Tables Vol C Tables 4.2.6.8 and 6.1.1.4'
F F 0.0171 0.0103 'International Tables Vol C Tables 4.2.6.8 and 6.1.1.4'
H H 0.0000 0.0000 'International Tables Vol C Tables 4.2.6.8 and 6.1.1.4'

loop_
_geom_angle_atom_site_label_1
_geom_angle_atom_site_label_2
_geom_angle_atom_site_label_3
_geom_angle
C6 P1 C70 117.19(9)
C6 P1 H1 90.6(9)
C70 P1 H1 99.3(9)
C6 N2 C68 109.87(16)
C6 N2 C67 130.25(17)
C68 N2 C67 119.42(16)
C6 N3 C76 110.03(17)
C6 N3 C74 126.15(17)
C76 N3 C74 123.74(17)
C71 C5 C74 117.63(18)
C71 C5 C78 121.16(18)
C74 C5 C78 120.75(17)
N2 C6 N3 105.48(17)
N2 C6 P1 123.71(15)
N3 C6 P1 127.38(15)
C17 C7 C84 118.03(19)
C17 C7 C70 121.39(19)
C84 C7 C70 119.88(18)
C9 C8 C67 117.54(18)
C9 C8 C83 119.55(17)
C67 C8 C83 122.73(17)
C8 C9 C73 122.17(19)
C8 C9 H9A 118.9
C73 C9 H9A 118.9
C8 C67 C80 122.42(18)
C8 C67 N2 118.61(17)
C80 C67 N2 118.32(17)
C76 C68 N2 107.34(18)
C76 C68 H68A 126.3
N2 C68 H68A 126.3
C87 C69 C60 117.61(19)
C87 C69 C78 122.93(19)
C60 C69 C78 119.46(18)
C7 C70 C72 109.80(16)
C7 C70 C77 112.39(17)
C72 C70 C77 109.57(16)
C7 C70 P1 117.71(14)
C72 C70 P1 110.14(14)
C77 C70 P1 96.45(12)
C5 C71 C43 121.65(19)
C5 C71 H71A 119.2
C43 C71 H71A 119.2
C88 C72 C12 117.95(19)
C88 C72 C70 121.45(18)
C12 C72 C70 120.12(18)
C13 C73 C9 118.33(19)
C13 C73 C55 121.06(19)
C9 C73 C55 120.60(18)
C79 C74 C5 122.79(18)
C79 C74 N3 119.09(17)
C5 C74 N3 117.86(17)
C19 C75 C90 118.2(2)
C19 C75 C83 123.34(18)
C90 C75 C83 118.49(19)
C68 C76 N3 107.28(19)
C68 C76 H76A 126.4
N3 C76 H76A 126.4
C11 C77 C81 118.0(2)
C11 C77 C70 121.69(18)
C81 C77 C70 120.31(18)
C69 C78 C82 113.33(16)
C69 C78 C5 112.62(16)
C82 C78 C5 109.83(16)
C69 C78 H78A 106.9
C82 C78 H78A 106.9
C5 C78 H78A 106.9
C10 C79 C74 116.13(18)
C10 C79 C42 119.84(18)
C74 C79 C42 123.65(18)
C13 C80 C67 117.50(18)
C13 C80 C41 121.14(18)
C67 C80 C41 121.36(18)
C51 C81 C77 121.1(2)
C51 C81 H81A 119.5
C77 C81 H81A 119.5
C92 C82 C85 118.2(2)
C92 C82 C78 121.66(18)
C85 C82 C78 120.13(18)
C86 C83 C8 111.84(16)
C86 C83 C75 112.57(16)
C8 C83 C75 111.55(17)
C86 C83 H83A 106.8
C8 C83 H83A 106.8
C75 C83 H83A 106.8
C62 C84 C7 120.9(2)
C62 C84 H84A 119.5
C7 C84 H84A 119.5
C45 C85 C82 120.8(2)
C45 C85 H85A 119.6
C82 C85 H85A 119.6
C61 C86 C58 118.4(2)
C61 C86 C83 122.7(2)
C58 C86 C83 118.93(19)
C69 C87 C46 121.2(2)
C69 C87 H87A 119.4
C46 C87 H87A 119.4
C72 C88 C50 121.6(2)
C72 C88 H88A 119.2
C50 C88 H88A 119.2
C47 C89 C12 121.1(2)
C47 C89 H89A 119.5
C12 C89 H89A 119.5
C56 C90 C75 121.2(2)
C56 C90 H90A 119.4
C75 C90 H90A 119.4
C44 C91 C26 118.6(2)
C44 C91 C41 122.2(2)
C26 C91 C41 119.23(19)
C82 C92 C52 121.0(2)
C82 C92 H92A 119.5
C52 C92 H92A 119.5
C43 C10 C79 123.06(19)
C43 C10 H10A 118.5
C79 C10 H10A 118.5
C53 C11 C77 120.8(2)
C53 C11 H11A 119.6
C77 C11 H11A 119.6
C89 C12 C72 120.4(2)
C89 C12 H12A 119.8
C72 C12 H12A 119.8
C73 C13 C80 121.98(19)
C73 C13 H13A 119.0
C80 C13 H13A 119.0
C16 C14 C49 118.1(2)
C16 C14 C42 124.35(19)
C49 C14 C42 117.52(19)
C36 C15 C38 118.2(2)
C36 C15 C42 121.0(2)
C38 C15 C42 120.8(2)
C14 C16 C63 120.6(2)
C14 C16 H16A 119.7
C63 C16 H16A 119.7
C7 C17 C65 120.9(2)
C7 C17 H17A 119.6
C65 C17 H17A 119.6
C23 C18 C24 118.2(2)
C23 C18 C41 120.4(2)
C24 C18 C41 121.4(2)
C75 C19 C57 120.5(2)
C75 C19 H19A 119.8
C57 C19 H19A 119.8
C18 C41 C80 111.39(18)
C18 C41 C91 114.89(17)
C80 C41 C91 111.79(18)
C18 C41 H41A 106.0
C80 C41 H41A 106.0
C91 C41 H41A 106.0
C14 C42 C79 116.57(17)
C14 C42 C15 109.66(16)
C79 C42 C15 108.71(16)
C14 C42 H42A 107.2
C79 C42 H42A 107.2
C15 C42 H42A 107.2
C10 C43 C71 118.20(19)
C10 C43 C48 119.97(18)
C71 C43 C48 121.80(19)
C91 C44 C22 120.6(2)
C91 C44 H44A 119.7
C22 C44 H44A 119.7
C59 C45 C85 120.6(2)
C59 C45 H45A 119.7
C85 C45 H45A 119.7
C54 C46 C87 120.5(2)
C54 C46 H46A 119.7
C87 C46 H46A 119.7
C89 C47 C50 119.1(2)
C89 C47 H47A 120.4
C50 C47 H47A 120.4
C43 C48 H48A 109.5
C43 C48 H48B 109.5
H48A C48 H48B 109.5
C43 C48 H48C 109.5
H48A C48 H48C 109.5
H48B C48 H48C 109.5
C25 C49 C14 121.2(2)
C25 C49 H49A 119.4
C14 C49 H49A 119.4
C47 C50 C88 119.9(2)
C47 C50 H50A 120.1
C88 C50 H50A 120.1
C81 C51 C66 119.9(2)
C81 C51 H51A 120.0
C66 C51 H51A 120.0
C59 C52 C92 119.9(2)
C59 C52 H52A 120.1
C92 C52 H52A 120.1
C66 C53 C11 120.5(2)
C66 C53 H53A 119.8
C11 C53 H53A 119.8
C46 C54 C20 119.0(2)
C46 C54 H54A 120.5
C20 C54 H54A 120.5
C73 C55 H55A 109.5
C73 C55 H55B 109.5
H55A C55 H55B 109.5
C73 C55 H55C 109.5
H55A C55 H55C 109.5
H55B C55 H55C 109.5
C64 C56 C90 120.3(2)
C64 C56 H56A 119.8
C90 C56 H56A 119.8
C64 C57 C19 120.5(2)
C64 C57 H57A 119.8
C19 C57 H57A 119.8
C37 C58 C86 121.2(2)
C37 C58 H58A 119.4
C86 C58 H58A 119.4
C45 C59 C52 119.5(2)
C45 C59 H59A 120.3
C52 C59 H59A 120.3
C20 C60 C69 121.1(2)
C20 C60 H60A 119.5
C69 C60 H60A 119.5
C35 C61 C86 120.4(2)
C35 C61 H61A 119.8
C86 C61 H61A 119.8
C21 C62 C84 120.2(2)
C21 C62 H62A 119.9
C84 C62 H62A 119.9
C28 C63 C16 120.4(2)
C28 C63 H63A 119.8
C16 C63 H63A 119.8
C56 C64 C57 119.4(2)
C56 C64 H64A 120.3
C57 C64 H64A 120.3
C21 C65 C17 120.6(2)
C21 C65 H65A 119.7
C17 C65 H65A 119.7
C53 C66 C51 119.7(2)
C53 C66 H66A 120.2
C51 C66 H66A 120.2
C54 C20 C60 120.5(2)
C54 C20 H20A 119.8
C60 C20 H20A 119.8
C65 C21 C62 119.4(2)
C65 C21 H21A 120.3
C62 C21 H21A 120.3
C29 C22 C44 120.4(2)
C29 C22 H22A 119.8
C44 C22 H22A 119.8
C27 C23 C18 121.1(2)
C27 C23 H23A 119.4
C18 C23 H23A 119.4
C34 C24 C18 120.7(2)
C34 C24 H24A 119.7
C18 C24 H24A 119.7
C49 C25 C28 119.9(2)
C49 C25 H25A 120.1
C28 C25 H25A 120.1
C40 C26 C91 120.9(2)
C40 C26 H26A 119.6
C91 C26 H26A 119.6
C39 C27 C23 120.2(2)
C39 C27 H27A 119.9
C23 C27 H27A 119.9
C63 C28 C25 119.7(2)
C63 C28 H28A 120.1
C25 C28 H28A 120.1
C22 C29 C40 119.6(2)
C22 C29 H29A 120.2
C40 C29 H29A 120.2
C26 C40 C29 120.0(2)
C26 C40 H40A 120.0
C29 C40 H40A 120.0
C27 C39 C34 119.5(2)
C27 C39 H39A 120.3
C34 C39 H39A 120.3
C32 C38 C15 121.3(3)
C32 C38 H38A 119.4
C15 C38 H38A 119.4
C33 C37 C58 119.8(3)
C33 C37 H37A 120.1
C58 C37 H37A 120.1
C15 C36 C31 120.9(3)
C15 C36 H36A 119.6
C31 C36 H36A 119.6
C33 C35 C61 120.5(2)
C33 C35 H35A 119.8
C61 C35 H35A 119.8
C24 C34 C39 120.3(3)
C24 C34 H34A 119.9
C39 C34 H34A 119.9
C35 C33 C37 119.6(2)
C35 C33 H33A 120.2
C37 C33 H33A 120.2
C30 C32 C38 120.2(3)
C30 C32 H32A 119.9
C38 C32 H32A 119.9
C30 C31 C36 119.6(3)
C30 C31 H31A 120.2
C36 C31 H31A 120.2
C32 C30 C31 119.8(3)
C32 C30 H30A 120.1
C31 C30 H30A 120.1
F3 B1 F1 122.8(6)
F3 B1 F4 111.2(3)
F1 B1 F4 108.7(3)
F3 B1 F2 104.3(4)
F1 B1 F2 102.9(4)
F4 B1 F2 105.2(4)

loop_
_geom_bond_atom_site_label_1
_geom_bond_atom_site_label_2
_geom_bond_distance
P1 C6 1.845(2)
P1 C70 1.921(2)
P1 H1 1.23(2)
N2 C6 1.359(3)
N2 C68 1.385(3)
N2 C67 1.461(3)
N3 C6 1.360(3)
N3 C76 1.382(3)
N3 C74 1.454(2)
F4 B1 1.379(5)
C5 C71 1.384(3)
C5 C74 1.405(3)
C5 C78 1.539(3)
C7 C17 1.390(3)
C7 C84 1.396(3)
C7 C70 1.532(3)
C8 C9 1.387(3)
C8 C67 1.394(3)
C8 C83 1.531(3)
C9 C73 1.393(3)
C9 H9A 0.9500
C67 C80 1.399(3)
C68 C76 1.340(3)
C68 H68A 0.9500
C69 C87 1.386(3)
C69 C60 1.393(3)
C69 C78 1.530(3)
C70 C72 1.543(3)
C70 C77 1.552(3)
C71 C43 1.397(3)
C71 H71A 0.9500
C72 C88 1.389(3)
C72 C12 1.395(3)
C73 C13 1.387(3)
C73 C55 1.498(3)
C74 C79 1.398(3)
C75 C19 1.391(3)
C75 C90 1.393(3)
C75 C83 1.532(3)
C76 H76A 0.9500
C77 C11 1.397(3)
C77 C81 1.402(3)
C78 C82 1.530(3)
C78 H78A 1.0000
C79 C10 1.396(3)
C79 C42 1.531(3)
C80 C13 1.392(3)
C80 C41 1.528(3)
C81 C51 1.383(3)
C81 H81A 0.9500
C82 C92 1.392(3)
C82 C85 1.393(3)
C83 C86 1.523(3)
C83 H83A 1.0000
C84 C62 1.388(3)
C84 H84A 0.9500
C85 C45 1.389(3)
C85 H85A 0.9500
C86 C61 1.388(3)
C86 C58 1.389(3)
C87 C46 1.391(3)
C87 H87A 0.9500
C88 C50 1.389(3)
C88 H88A 0.9500
C89 C47 1.378(3)
C89 C12 1.392(3)
C89 H89A 0.9500
C90 C56 1.381(3)
C90 H90A 0.9500
C91 C44 1.384(3)
C91 C26 1.393(3)
C91 C41 1.531(3)
C92 C52 1.392(3)
C92 H92A 0.9500
C10 C43 1.385(3)
C10 H10A 0.9500
C11 C53 1.385(3)
C11 H11A 0.9500
C12 H12A 0.9500
C13 H13A 0.9500
C14 C16 1.382(3)
C14 C49 1.406(3)
C14 C42 1.526(3)
C15 C36 1.381(4)
C15 C38 1.387(3)
C15 C42 1.535(3)
C16 C63 1.395(3)
C16 H16A 0.9500
C17 C65 1.390(3)
C17 H17A 0.9500
C18 C23 1.390(3)
C18 C24 1.394(3)
C18 C41 1.520(3)
C19 C57 1.392(3)
C19 H19A 0.9500
C41 H41A 1.0000
C42 H42A 1.0000
C43 C48 1.504(3)
C44 C22 1.391(3)
C44 H44A 0.9500
C45 C59 1.376(3)
C45 H45A 0.9500
C46 C54 1.373(3)
C46 H46A 0.9500
C47 C50 1.388(3)
C47 H47A 0.9500
C48 H48A 0.9800
C48 H48B 0.9800
C48 H48C 0.9800
C49 C25 1.378(3)
C49 H49A 0.9500
C50 H50A 0.9500
C51 C66 1.390(3)
C51 H51A 0.9500
C52 C59 1.390(3)
C52 H52A 0.9500
C53 C66 1.381(3)
C53 H53A 0.9500
C54 C20 1.384(3)
C54 H54A 0.9500
C55 H55A 0.9800
C55 H55B 0.9800
C55 H55C 0.9800
C56 C64 1.380(4)
C56 H56A 0.9500
C57 C64 1.383(3)
C57 H57A 0.9500
C58 C37 1.383(3)
C58 H58A 0.9500
C59 H59A 0.9500
C60 C20 1.386(3)
C60 H60A 0.9500
C61 C35 1.387(3)
C61 H61A 0.9500
C62 C21 1.386(3)
C62 H62A 0.9500
C63 C28 1.380(3)
C63 H63A 0.9500
C64 H64A 0.9500
C65 C21 1.375(3)
C65 H65A 0.9500
C66 H66A 0.9500
C20 H20A 0.9500
C21 H21A 0.9500
C22 C29 1.374(4)
C22 H22A 0.9500
C23 C27 1.382(4)
C23 H23A 0.9500
C24 C34 1.384(4)
C24 H24A 0.9500
C25 C28 1.384(4)
C25 H25A 0.9500
C26 C40 1.382(4)
C26 H26A 0.9500
C27 C39 1.380(4)
C27 H27A 0.9500
C28 H28A 0.9500
C29 C40 1.388(4)
C29 H29A 0.9500
C40 H40A 0.9500
C39 C34 1.388(4)
C39 H39A 0.9500
C38 C32 1.385(4)
C38 H38A 0.9500
C37 C33 1.381(4)
C37 H37A 0.9500
C36 C31 1.396(4)
C36 H36A 0.9500
C35 C33 1.380(4)
C35 H35A 0.9500
C34 H34A 0.9500
C33 H33A 0.9500
F1 B1 1.338(4)
C32 C30 1.365(5)
C32 H32A 0.9500
F2 B1 1.440(6)
C31 C30 1.389(5)
C31 H31A 0.9500
F3 B1 1.299(6)
C30 H30A 0.9500

loop_
_geom_torsion_atom_site_label_1
_geom_torsion_atom_site_label_2
_geom_torsion_atom_site_label_3
_geom_torsion_atom_site_label_4
_geom_torsion
C68 N2 C6 N3 0.1(2)
C67 N2 C6 N3 172.15(17)
C68 N2 C6 P1 -160.29(14)
C67 N2 C6 P1 11.7(3)
C76 N3 C6 N2 -0.4(2)
C74 N3 C6 N2 -177.19(17)
C76 N3 C6 P1 159.03(15)
C74 N3 C6 P1 -17.7(3)
C70 P1 C6 N2 -115.92(16)
C70 P1 C6 N3 88.06(19)
C67 C8 C9 C73 -0.6(3)
C83 C8 C9 C73 174.72(19)
C9 C8 C67 C80 2.4(3)
C83 C8 C67 C80 -172.78(19)
C9 C8 C67 N2 -168.26(18)
C83 C8 C67 N2 16.6(3)
C6 N2 C67 C8 -90.1(3)
C68 N2 C67 C8 81.3(2)
C6 N2 C67 C80 98.9(2)
C68 N2 C67 C80 -89.7(2)
C6 N2 C68 C76 0.2(2)
C67 N2 C68 C76 -172.80(17)
C17 C7 C70 C72 -104.6(2)
C84 C7 C70 C72 65.7(2)
C17 C7 C70 C77 17.6(3)
C84 C7 C70 C77 -172.10(18)
C17 C7 C70 P1 128.35(18)
C84 C7 C70 P1 -61.4(2)
C6 P1 C70 C7 40.94(18)
C6 P1 C70 C72 -85.94(15)
C6 P1 C70 C77 160.44(12)
C74 C5 C71 C43 -1.6(3)
C78 C5 C71 C43 170.65(19)
C7 C70 C72 C88 -161.31(19)
C77 C70 C72 C88 74.8(2)
P1 C70 C72 C88 -30.1(2)
C7 C70 C72 C12 26.8(3)
C77 C70 C72 C12 -97.1(2)
P1 C70 C72 C12 157.97(16)
C8 C9 C73 C13 -1.1(3)
C8 C9 C73 C55 -180.0(2)
C71 C5 C74 C79 7.5(3)
C78 C5 C74 C79 -164.79(19)
C71 C5 C74 N3 -178.40(18)
C78 C5 C74 N3 9.3(3)
C6 N3 C74 C79 -105.9(2)
C76 N3 C74 C79 77.7(3)
C6 N3 C74 C5 79.8(2)
C76 N3 C74 C5 -96.6(2)
N2 C68 C76 N3 -0.5(2)
C6 N3 C76 C68 0.6(2)
C74 N3 C76 C68 177.43(17)
C7 C70 C77 C11 -122.6(2)
C72 C70 C77 C11 -0.3(3)
P1 C70 C77 C11 113.82(18)
C7 C70 C77 C81 57.2(2)
C72 C70 C77 C81 179.62(18)
P1 C70 C77 C81 -66.30(19)
C87 C69 C78 C82 14.5(3)
C60 C69 C78 C82 -165.65(18)
C87 C69 C78 C5 -110.9(2)
C60 C69 C78 C5 68.9(2)
C71 C5 C78 C69 24.7(3)
C74 C5 C78 C69 -163.27(18)
C71 C5 C78 C82 -102.6(2)
C74 C5 C78 C82 69.4(2)
C5 C74 C79 C10 -7.1(3)
N3 C74 C79 C10 178.87(18)
C5 C74 C79 C42 165.78(19)
N3 C74 C79 C42 -8.3(3)
C8 C67 C80 C13 -2.4(3)
N2 C67 C80 C13 168.32(18)
C8 C67 C80 C41 178.0(2)
N2 C67 C80 C41 -11.4(3)
C11 C77 C81 C51 -1.9(3)
C70 C77 C81 C51 178.24(19)
C69 C78 C82 C92 -100.8(2)
C5 C78 C82 C92 26.1(3)
C69 C78 C82 C85 79.4(2)
C5 C78 C82 C85 -153.72(18)
C9 C8 C83 C86 48.1(3)
C67 C8 C83 C86 -136.9(2)
C9 C8 C83 C75 -79.0(2)
C67 C8 C83 C75 96.1(2)
C19 C75 C83 C86 -103.1(2)
C90 C75 C83 C86 76.2(2)
C19 C75 C83 C8 23.6(3)
C90 C75 C83 C8 -157.16(18)
C17 C7 C84 C62 0.3(3)
C70 C7 C84 C62 -170.31(19)
C92 C82 C85 C45 -1.6(3)
C78 C82 C85 C45 178.29(18)
C8 C83 C86 C61 -102.6(2)
C75 C83 C86 C61 24.0(3)
C8 C83 C86 C58 77.6(2)
C75 C83 C86 C58 -155.90(19)
C60 C69 C87 C46 -1.5(3)
C78 C69 C87 C46 178.29(19)
C12 C72 C88 C50 1.1(3)
C70 C72 C88 C50 -171.0(2)
C19 C75 C90 C56 -0.3(3)
C83 C75 C90 C56 -179.59(19)
C85 C82 C92 C52 1.3(3)
C78 C82 C92 C52 -178.56(19)
C74 C79 C10 C43 0.9(3)
C42 C79 C10 C43 -172.27(19)
C81 C77 C11 C53 1.0(3)
C70 C77 C11 C53 -179.14(19)
C47 C89 C12 C72 0.1(3)
C88 C72 C12 C89 -1.1(3)
C70 C72 C12 C89 171.11(19)
C9 C73 C13 C80 1.1(3)
C55 C73 C13 C80 180.0(2)
C67 C80 C13 C73 0.5(3)
C41 C80 C13 C73 -179.8(2)
C49 C14 C16 C63 -1.9(3)
C42 C14 C16 C63 177.9(2)
C84 C7 C17 C65 0.3(3)
C70 C7 C17 C65 170.72(19)
C90 C75 C19 C57 -0.5(3)
C83 C75 C19 C57 178.70(19)
C23 C18 C41 C80 -135.9(2)
C24 C18 C41 C80 43.0(3)
C23 C18 C41 C91 95.7(2)
C24 C18 C41 C91 -85.4(2)
C13 C80 C41 C18 -96.8(2)
C67 C80 C41 C18 82.9(2)
C13 C80 C41 C91 33.2(3)
C67 C80 C41 C91 -147.1(2)
C44 C91 C41 C18 -7.3(3)
C26 C91 C41 C18 174.8(2)
C44 C91 C41 C80 -135.5(2)
C26 C91 C41 C80 46.6(3)
C16 C14 C42 C79 3.7(3)
C49 C14 C42 C79 -176.47(18)
C16 C14 C42 C15 -120.3(2)
C49 C14 C42 C15 59.5(2)
C10 C79 C42 C14 -60.3(3)
C74 C79 C42 C14 127.1(2)
C10 C79 C42 C15 64.2(2)
C74 C79 C42 C15 -108.4(2)
C36 C15 C42 C14 -132.3(2)
C38 C15 C42 C14 48.4(3)
C36 C15 C42 C79 99.2(2)
C38 C15 C42 C79 -80.1(2)
C79 C10 C43 C71 4.6(3)
C79 C10 C43 C48 -177.0(2)
C5 C71 C43 C10 -4.2(3)
C5 C71 C43 C48 177.4(2)
C26 C91 C44 C22 0.2(3)
C41 C91 C44 C22 -177.7(2)
C82 C85 C45 C59 0.6(3)
C69 C87 C46 C54 -1.1(3)
C12 C89 C47 C50 0.9(3)
C16 C14 C49 C25 0.8(3)
C42 C14 C49 C25 -179.1(2)
C89 C47 C50 C88 -0.9(3)
C72 C88 C50 C47 -0.1(4)
C77 C81 C51 C66 0.7(3)
C82 C92 C52 C59 0.0(3)
C77 C11 C53 C66 1.1(3)
C87 C46 C54 C20 2.3(3)
C75 C90 C56 C64 0.8(3)
C75 C19 C57 C64 0.9(3)
C61 C86 C58 C37 -0.3(3)
C83 C86 C58 C37 179.6(2)
C85 C45 C59 C52 0.8(3)
C92 C52 C59 C45 -1.0(4)
C87 C69 C60 C20 3.0(3)
C78 C69 C60 C20 -176.8(2)
C58 C86 C61 C35 0.2(3)
C83 C86 C61 C35 -179.7(2)
C7 C84 C62 C21 -0.6(3)
C14 C16 C63 C28 1.3(3)
C90 C56 C64 C57 -0.5(4)
C19 C57 C64 C56 -0.4(4)
C7 C17 C65 C21 -0.5(3)
C11 C53 C66 C51 -2.3(3)
C81 C51 C66 C53 1.4(3)
C46 C54 C20 C60 -0.8(3)
C69 C60 C20 C54 -1.9(3)
C17 C65 C21 C62 0.2(3)
C84 C62 C21 C65 0.3(3)
C91 C44 C22 C29 -0.7(4)
C24 C18 C23 C27 -1.4(3)
C41 C18 C23 C27 177.5(2)
C23 C18 C24 C34 2.2(3)
C41 C18 C24 C34 -176.7(2)
C14 C49 C25 C28 1.0(3)
C44 C91 C26 C40 0.6(3)
C41 C91 C26 C40 178.5(2)
C18 C23 C27 C39 -0.6(4)
C16 C63 C28 C25 0.5(4)
C49 C25 C28 C63 -1.6(4)
C44 C22 C29 C40 0.5(4)
C91 C26 C40 C29 -0.9(4)
C22 C29 C40 C26 0.3(4)
C23 C27 C39 C34 1.9(4)
C36 C15 C38 C32 -2.2(4)
C42 C15 C38 C32 177.1(2)
C86 C58 C37 C33 0.1(4)
C38 C15 C36 C31 1.9(4)
C42 C15 C36 C31 -177.4(2)
C86 C61 C35 C33 0.1(4)
C18 C24 C34 C39 -1.0(4)
C27 C39 C34 C24 -1.0(4)
C61 C35 C33 C37 -0.2(4)
C58 C37 C33 C35 0.1(4)
C15 C38 C32 C30 0.8(4)
C15 C36 C31 C30 -0.3(4)
C38 C32 C30 C31 0.8(4)
C36 C31 C30 C32 -1.0(5)

loop_
_platon_squeeze_void_nr
_platon_squeeze_void_average_x
_platon_squeeze_void_average_y
_platon_squeeze_void_average_z
_platon_squeeze_void_volume
_platon_squeeze_void_count_electrons
_platon_squeeze_void_content
1 -0.050 0.000 0.500 959 355 ' '
2 0.112 0.706 0.778 9 1 ' '
3 0.888 0.294 0.222 10 1 ' '
